data_4505384
loop_
_publ_author_name
'Mei, Xuefeng'
'Wolf, Christian'

_publ_section_title
;
 Formation of New Polymorphs of Acridine Using Dicarboxylic Acids as
 Crystallization Templates in Solution
;
_journal_issue 6
_journal_name_full 'Crystal Growth &amp; Design'
_journal_page_first 1099
_journal_paper_doi 10.1021/cg0498655
_journal_volume 4
_journal_year 2004
_chemical_formula_moiety 'C13 H9 N'
_chemical_formula_sum 'C13 H9 N'
_chemical_formula_weight 179.21
_chemical_name_common acridine
_chemical_name_systematic acridine
_space_group_IT_number 14
_symmetry_cell_setting monoclinic
_symmetry_space_group_name_Hall '-P 2yn'
_symmetry_space_group_name_H-M 'P 1 21/n 1'
_atom_sites_solution_hydrogens geom
_atom_sites_solution_primary direct
_atom_sites_solution_secondary difmap
_audit_creation_method SHELXL-97
_cell_angle_alpha 90.00
_cell_angle_beta 95.938(4)
_cell_angle_gamma 90.00
_cell_formula_units_Z 8
_cell_length_a 6.0569(10)
_cell_length_b 22.813(4)
_cell_length_c 13.204(2)
_cell_measurement_reflns_used 936
_cell_measurement_temperature 185(2)
_cell_measurement_theta_max 27.987
_cell_measurement_theta_min 2.363
_cell_volume 1814.7(5)
_computing_cell_refinement 'SAINT, Bruker'
_computing_data_collection 'SMART, Bruker'
_computing_data_reduction 'SAINT, Bruker'
_computing_molecular_graphics 'XSEED, L. Barbour (1999); http:\x-seed.net'
_computing_structure_refinement 'SHELXL-97 (Sheldrick, 1997)'
_computing_structure_solution 'SHELXS-97 (Sheldrick, 1990)'
_diffrn_ambient_temperature 185(2)
_diffrn_measured_fraction_theta_full 0.975
_diffrn_measured_fraction_theta_max 0.975
_diffrn_measurement_device_type 'SMART platform CCD, Siemens/Bruker'
_diffrn_measurement_method 'omega scans'
_diffrn_radiation_monochromator graphite
_diffrn_radiation_source 'fine-focus sealed tube'
_diffrn_radiation_type MoK\a
_diffrn_radiation_wavelength 0.71073
_diffrn_reflns_av_R_equivalents 0.0459
_diffrn_reflns_av_sigmaI/netI 0.0545
_diffrn_reflns_limit_h_max 7
_diffrn_reflns_limit_h_min -7
_diffrn_reflns_limit_k_max 30
_diffrn_reflns_limit_k_min -30
_diffrn_reflns_limit_l_max 16
_diffrn_reflns_limit_l_min -16
_diffrn_reflns_number 14835
_diffrn_reflns_theta_full 28.00
_diffrn_reflns_theta_max 28.00
_diffrn_reflns_theta_min 1.79
_exptl_absorpt_coefficient_mu 0.077
_exptl_absorpt_correction_T_max 0.9773
_exptl_absorpt_correction_T_min 0.9625
_exptl_absorpt_correction_type multi-scan
_exptl_absorpt_process_details 'SADABS, G. Sheldrick (1999)'
_exptl_crystal_colour yellow
_exptl_crystal_density_diffrn 1.312
_exptl_crystal_density_method 'not measured'
_exptl_crystal_description prism
_exptl_crystal_F_000 752
_exptl_crystal_size_max 0.50
_exptl_crystal_size_mid 0.30
_exptl_crystal_size_min 0.30
_refine_diff_density_max 0.218
_refine_diff_density_min -0.218
_refine_diff_density_rms 0.045
_refine_ls_extinction_method none
_refine_ls_goodness_of_fit_ref 1.024
_refine_ls_hydrogen_treatment mixed
_refine_ls_matrix_type full
_refine_ls_number_parameters 253
_refine_ls_number_reflns 4251
_refine_ls_number_restraints 0
_refine_ls_restrained_S_all 1.024
_refine_ls_R_factor_all 0.1094
_refine_ls_R_factor_gt 0.0572
_refine_ls_shift/su_max 0.000
_refine_ls_shift/su_mean 0.000
_refine_ls_structure_factor_coef Fsqd
_refine_ls_weighting_details 'calc w=1/[\s^2^(Fo^2^)+(0.0764P)^2^+0.0081P] where P=(Fo^2^+2Fc^2^)/3'
_refine_ls_weighting_scheme calc
_refine_ls_wR_factor_gt 0.1325
_refine_ls_wR_factor_ref 0.1479
_reflns_number_gt 2562
_reflns_number_total 4251
_reflns_threshold_expression >2sigma(I)
_cod_data_source_file cg0498655si20040805_093625.cif
_cod_data_source_block c:\docume~1\wolfuser\mydocu~1\xuefeng\x-rayd~1\04014\work\p21onn
_cod_depositor_comments
;
The following automatic conversions were performed:
'_atom_site_symetry_multiplicity' tag replaced with
'_atom_site_symmetry_multiplicity'.

Automatic conversion script
Id: cif_correct_tags 1440 2010-10-19 06:21:57Z saulius 

The following automatic conversions were performed:

'_symmetry_cell_setting' value 'Monoclinic' changed to 'monoclinic'
according to /home/saulius/struct/CIF-dictionaries/cif_core.dic
dictionary named 'cif_core.dic' version 2.4.1 from 2010-06-29.

Automatic conversion script
Id: cif_fix_values 1715 2011-07-08 13:25:40Z adriana 
;
_cod_original_cell_volume 1814.6(5)
_cod_original_sg_symbol_H-M P2(1)/n
_cod_database_code 4505384

loop_
_symmetry_equiv_pos_as_xyz
'x, y, z'
'-x+1/2, y+1/2, -z+1/2'
'-x, -y, -z'
'x-1/2, -y-1/2, z-1/2'

loop_
_atom_site_label
_atom_site_type_symbol
_atom_site_fract_x
_atom_site_fract_y
_atom_site_fract_z
_atom_site_U_iso_or_equiv
_atom_site_adp_type
_atom_site_occupancy
_atom_site_symmetry_multiplicity
_atom_site_calc_flag
_atom_site_refinement_flags
N1 N 0.1696(2) 0.30681(6) 1.16081(11) 0.0307(4) Uani 1 1 d .
N1' N 0.2522(2) 0.01039(6) 0.89474(11) 0.0285(4) Uani 1 1 d .
C1 C 0.6956(3) 0.39169(8) 1.16900(14) 0.0324(4) Uani 1 1 d .
H1 H 0.8361 0.3953 1.2078 0.039 Uiso 1 1 calc R
C1' C 0.5669(3) 0.14402(8) 0.98422(14) 0.0337(5) Uani 1 1 d .
H1' H 0.7003 0.1645 0.9756 0.040 Uiso 1 1 calc R
C2 C 0.6477(3) 0.42552(8) 1.08512(15) 0.0361(5) Uani 1 1 d .
H2 H 0.7545 0.4527 1.0658 0.043 Uiso 1 1 calc R
C2' C 0.4267(3) 0.16563(8) 1.04837(15) 0.0381(5) Uani 1 1 d .
H2' H 0.4609 0.2014 1.0833 0.046 Uiso 1 1 calc R
C3 C 0.4398(3) 0.42059(8) 1.02625(14) 0.0364(5) Uani 1 1 d .
H3 H 0.4081 0.4446 0.9678 0.044 Uiso 1 1 calc R
C3' C 0.2282(3) 0.13498(8) 1.06378(14) 0.0366(5) Uani 1 1 d .
H3' H 0.1318 0.1504 1.1096 0.044 Uiso 1 1 calc R
C4 C 0.2850(3) 0.38195(8) 1.05214(14) 0.0337(5) Uani 1 1 d .
H4 H 0.1459 0.3795 1.0119 0.040 Uiso 1 1 calc R
C4' C 0.1743(3) 0.08398(8) 1.01401(13) 0.0325(5) Uani 1 1 d .
H4' H 0.0419 0.0639 1.0258 0.039 Uiso 1 1 calc R
C5 C 0.0423(3) 0.23460(8) 1.27125(15) 0.0367(5) Uani 1 1 d .
H5 H -0.0905 0.2304 1.2268 0.044 Uiso 1 1 calc R
C5' C 0.3237(3) -0.06433(8) 0.77612(14) 0.0337(4) Uani 1 1 d .
H5' H 0.1881 -0.0829 0.7875 0.040 Uiso 1 1 calc R
C6 C 0.0703(4) 0.20299(8) 1.35888(16) 0.0430(5) Uani 1 1 d .
H6 H -0.0444 0.1774 1.3754 0.052 Uiso 1 1 calc R
C6' C 0.4546(3) -0.08829(9) 0.71030(14) 0.0380(5) Uani 1 1 d .
H6' H 0.4107 -0.1240 0.6770 0.046 Uiso 1 1 calc R
C7 C 0.2676(4) 0.20753(8) 1.42605(16) 0.0411(5) Uani 1 1 d .
H7 H 0.2830 0.1855 1.4874 0.049 Uiso 1 1 calc R
C7' C 0.6562(3) -0.06123(9) 0.69001(14) 0.0402(5) Uani 1 1 d .
H7' H 0.7447 -0.0785 0.6426 0.048 Uiso 1 1 calc R
C8 C 0.4338(3) 0.24298(8) 1.40336(14) 0.0358(5) Uani 1 1 d .
H8 H 0.5667 0.2449 1.4483 0.043 Uiso 1 1 calc R
C8' C 0.7228(3) -0.01073(8) 0.73820(14) 0.0344(5) Uani 1 1 d .
H8' H 0.8579 0.0072 0.7241 0.041 Uiso 1 1 calc R
C9 C 0.5746(3) 0.31622(7) 1.28682(14) 0.0305(4) Uani 1 1 d .
H9 H 0.7115 0.3192 1.3287 0.037 Uiso 1 1 calc R
C9' C 0.6531(3) 0.06696(8) 0.86183(13) 0.0295(4) Uani 1 1 d .
H9' H 0.7888 0.0858 0.8512 0.035 Uiso 1 1 calc R
C10 C 0.5371(3) 0.35068(7) 1.19963(13) 0.0279(4) Uani 1 1 d .
C10' C 0.5175(3) 0.09117(8) 0.92949(13) 0.0274(4) Uani 1 1 d .
C11 C 0.3282(3) 0.34494(8) 1.13894(13) 0.0282(4) Uani 1 1 d .
C11' C 0.3152(3) 0.06038(8) 0.94430(12) 0.0264(4) Uani 1 1 d .
C12 C 0.2102(3) 0.27387(8) 1.24558(13) 0.0296(4) Uani 1 1 d .
C12' C 0.3871(3) -0.01142(8) 0.82870(13) 0.0270(4) Uani 1 1 d .
C13 C 0.4129(3) 0.27771(7) 1.31256(13) 0.0296(4) Uani 1 1 d .
C13' C 0.5932(3) 0.01580(8) 0.80961(13) 0.0279(4) Uani 1 1 d .

loop_
_atom_site_aniso_label
_atom_site_aniso_U_11
_atom_site_aniso_U_22
_atom_site_aniso_U_33
_atom_site_aniso_U_23
_atom_site_aniso_U_13
_atom_site_aniso_U_12
N1 0.0273(9) 0.0338(9) 0.0308(9) -0.0042(7) 0.0013(7) 0.0008(7)
N1' 0.0254(8) 0.0312(8) 0.0292(8) 0.0023(7) 0.0049(7) -0.0010(7)
C1 0.0309(11) 0.0332(10) 0.0334(11) -0.0081(9) 0.0040(8) -0.0001(8)
C1' 0.0352(11) 0.0322(10) 0.0327(11) 0.0049(8) -0.0007(9) -0.0052(9)
C2 0.0396(12) 0.0303(10) 0.0402(12) -0.0051(9) 0.0127(9) -0.0010(9)
C2' 0.0448(13) 0.0338(11) 0.0346(11) -0.0024(9) -0.0011(9) -0.0013(9)
C3 0.0458(13) 0.0351(11) 0.0289(10) -0.0009(8) 0.0062(9) 0.0050(9)
C3' 0.0378(12) 0.0422(12) 0.0303(10) -0.0002(9) 0.0061(9) 0.0078(9)
C4 0.0366(11) 0.0372(11) 0.0269(10) -0.0024(8) 0.0017(8) 0.0047(9)
C4' 0.0273(10) 0.0412(11) 0.0291(10) 0.0040(9) 0.0031(8) 0.0028(8)
C5 0.0331(11) 0.0328(11) 0.0450(12) -0.0058(9) 0.0076(9) 0.0015(9)
C5' 0.0325(11) 0.0359(11) 0.0322(10) 0.0027(9) 0.0011(8) -0.0001(9)
C6 0.0445(13) 0.0296(11) 0.0575(14) 0.0044(10) 0.0182(11) 0.0021(9)
C6' 0.0441(13) 0.0403(12) 0.0286(10) -0.0041(9) -0.0003(9) 0.0030(9)
C7 0.0543(14) 0.0289(11) 0.0419(12) 0.0051(9) 0.0132(10) 0.0092(10)
C7' 0.0426(13) 0.0498(13) 0.0295(10) 0.0008(10) 0.0100(9) 0.0117(10)
C8 0.0407(12) 0.0314(10) 0.0347(11) -0.0009(9) 0.0010(9) 0.0106(9)
C8' 0.0305(11) 0.0422(12) 0.0315(11) 0.0092(9) 0.0080(8) 0.0044(9)
C9 0.0287(11) 0.0295(10) 0.0323(10) -0.0072(8) -0.0020(8) 0.0057(8)
C9' 0.0234(10) 0.0372(10) 0.0280(10) 0.0096(8) 0.0030(8) -0.0042(8)
C10 0.0286(10) 0.0274(10) 0.0280(10) -0.0084(8) 0.0035(8) 0.0030(8)
C10' 0.0253(10) 0.0334(10) 0.0230(9) 0.0082(8) 0.0004(7) -0.0003(8)
C11 0.0296(10) 0.0293(10) 0.0261(10) -0.0082(8) 0.0042(8) 0.0033(8)
C11' 0.0235(9) 0.0331(10) 0.0222(9) 0.0063(8) 0.0001(7) 0.0022(8)
C12 0.0305(11) 0.0276(10) 0.0311(10) -0.0041(8) 0.0052(8) 0.0054(8)
C12' 0.0234(10) 0.0318(10) 0.0252(9) 0.0071(8) 0.0007(7) 0.0025(8)
C13 0.0323(11) 0.0259(9) 0.0311(10) -0.0043(8) 0.0056(8) 0.0074(8)
C13' 0.0257(10) 0.0337(10) 0.0242(9) 0.0098(8) 0.0027(7) 0.0043(8)

loop_
_atom_type_symbol
_atom_type_description
_atom_type_scat_dispersion_real
_atom_type_scat_dispersion_imag
_atom_type_scat_source
C C 0.0033 0.0016 'International Tables Vol C Tables 4.2.6.8 and 6.1.1.4'
H H 0.0000 0.0000 'International Tables Vol C Tables 4.2.6.8 and 6.1.1.4'
N N 0.0061 0.0033 'International Tables Vol C Tables 4.2.6.8 and 6.1.1.4'

loop_
_geom_angle_atom_site_label_1
_geom_angle_atom_site_label_2
_geom_angle_atom_site_label_3
_geom_angle
C11 N1 C12 117.63(16)
C11' N1' C12' 117.70(15)
C2 C1 C10 120.69(18)
C2' C1' C10' 120.99(18)
C1 C2 C3 120.44(18)
C1' C2' C3' 120.30(19)
C4 C3 C2 120.84(18)
C4' C3' C2' 121.01(18)
C3 C4 C11 120.90(18)
C3' C4' C11' 120.41(18)
C6 C5 C12 120.50(19)
C6' C5' C12' 120.66(18)
C5 C6 C7 121.16(19)
C5' C6' C7' 121.28(19)
C8 C7 C6 120.36(19)
C8' C7' C6' 120.06(18)
C7 C8 C13 120.95(19)
C7' C8' C13' 120.92(18)
C13 C9 C10 120.14(17)
C13' C9' C10' 120.88(17)
C9 C10 C1 123.13(17)
C9 C10 C11 118.03(17)
C1 C10 C11 118.84(17)
C9' C10' C1' 123.85(17)
C9' C10' C11' 117.42(17)
C1' C10' C11' 118.73(17)
N1 C11 C4 118.58(16)
N1 C11 C10 123.14(16)
C4 C11 C10 118.27(17)
N1' C11' C4' 118.31(16)
N1' C11' C10' 123.15(16)
C4' C11' C10' 118.54(17)
N1 C12 C5 118.35(17)
N1 C12 C13 123.12(17)
C5 C12 C13 118.51(17)
N1' C12' C5' 118.46(16)
N1' C12' C13' 123.20(17)
C5' C12' C13' 118.34(17)
C9 C13 C8 123.60(17)
C9 C13 C12 117.90(16)
C8 C13 C12 118.47(17)
C9' C13' C8' 123.65(17)
C9' C13' C12' 117.64(17)
C8' C13' C12' 118.72(17)

loop_
_geom_bond_atom_site_label_1
_geom_bond_atom_site_label_2
_geom_bond_distance
N1 C11 1.349(2)
N1 C12 1.349(2)
N1' C11' 1.350(2)
N1' C12' 1.350(2)
C1 C2 1.356(3)
C1 C10 1.429(3)
C1' C2' 1.353(3)
C1' C10' 1.421(2)
C2 C3 1.414(3)
C2' C3' 1.424(3)
C3 C4 1.356(3)
C3' C4' 1.359(3)
C4 C11 1.426(3)
C4' C11' 1.424(2)
C5 C6 1.359(3)
C5 C12 1.422(3)
C5' C6' 1.351(3)
C5' C12' 1.425(2)
C6 C7 1.416(3)
C6' C7' 1.418(3)
C7 C8 1.349(3)
C7' C8' 1.357(3)
C8 C13 1.432(2)
C8' C13' 1.423(2)
C9 C13 1.384(3)
C9 C10 1.393(2)
C9' C13' 1.385(2)
C9' C10' 1.389(2)
C10 C11 1.432(2)
C10' C11' 1.443(2)
C12 C13 1.440(2)
C12' C13' 1.440(2)
